data_4130030
loop_
_publ_author_name
'Chen, Diao'
'Zhu, Dong-Xing'
'Xu, Ming-Hua'

_publ_section_title
;
 Rhodium(I)-Catalyzed Highly Enantioselective Insertion of Carbenoid into
 Si-H: Efficient Access to Functional Chiral Silanes.
;
_journal_issue 5
_journal_name_full 'Journal of the American Chemical Society'
_journal_page_first 1498
_journal_page_last 1501
_journal_paper_doi 10.1021/jacs.5b12960
_journal_volume 138
_journal_year 2016
_chemical_absolute_configuration R
_chemical_formula_sum 'C44 H32 Cl2 F12 Rh2'
_chemical_formula_weight 1065.42
_chemical_name_common 20120034
_space_group_IT_number 5
_space_group_name_Hall 'C 2y'
_space_group_name_H-M_alt 'C 1 2 1'
_symmetry_cell_setting monoclinic
_symmetry_space_group_name_H-M 'C 1 2 1'
_atom_sites_solution_hydrogens geom
_atom_sites_solution_primary direct
_atom_sites_solution_secondary difmap
_audit_creation_method SHELXL-97
_cell_angle_alpha 90.00
_cell_angle_beta 101.533(4)
_cell_angle_gamma 90.00
_cell_formula_units_Z 8
_cell_length_a 22.5853(15)
_cell_length_b 18.2181(13)
_cell_length_c 22.6199(16)
_cell_measurement_reflns_used 6169
_cell_measurement_temperature 296(2)
_cell_measurement_theta_max 54.87
_cell_measurement_theta_min 4.50
_cell_volume 9119.3(11)
_computing_cell_refinement 'Bruker SAINT'
_computing_data_collection 'Bruker APEX2'
_computing_data_reduction 'Bruker SAINT'
_computing_molecular_graphics 'Bruker SHELXTL'
_computing_publication_material 'Bruker SHELXTL'
_computing_structure_refinement 'SHELXL-97 (Sheldrick, 2008)'
_computing_structure_solution 'SHELXS-97 (Sheldrick, 2008)'
_diffrn_ambient_temperature 296(2)
_diffrn_measured_fraction_theta_full 0.985
_diffrn_measured_fraction_theta_max 0.985
_diffrn_measurement_device_type 'Bruker APEX-II CCD'
_diffrn_measurement_method '\f and \w scans'
_diffrn_radiation_monochromator graphite
_diffrn_radiation_source 'fine-focus sealed tube'
_diffrn_radiation_type MoK\a
_diffrn_radiation_wavelength 0.71073
_diffrn_reflns_av_R_equivalents 0.0369
_diffrn_reflns_av_sigmaI/netI 0.0640
_diffrn_reflns_limit_h_max 29
_diffrn_reflns_limit_h_min -29
_diffrn_reflns_limit_k_max 23
_diffrn_reflns_limit_k_min -22
_diffrn_reflns_limit_l_max 22
_diffrn_reflns_limit_l_min -29
_diffrn_reflns_number 37783
_diffrn_reflns_theta_full 27.56
_diffrn_reflns_theta_max 27.56
_diffrn_reflns_theta_min 0.92
_exptl_absorpt_coefficient_mu 0.919
_exptl_absorpt_correction_T_max 0.7456
_exptl_absorpt_correction_T_min 0.6526
_exptl_absorpt_correction_type multi-scan
_exptl_absorpt_process_details sadabs
_exptl_crystal_colour Red
_exptl_crystal_density_diffrn 1.552
_exptl_crystal_density_meas 1.30
_exptl_crystal_density_method 'not measured'
_exptl_crystal_description prism
_exptl_crystal_F_000 4224
_exptl_crystal_size_max 0.25
_exptl_crystal_size_mid 0.22
_exptl_crystal_size_min 0.20
_platon_squeeze_details
;
;
_refine_diff_density_max 0.688
_refine_diff_density_min -0.850
_refine_diff_density_rms 0.089
_refine_ls_abs_structure_details 'Flack H D (1983), Acta Cryst. A39, 876-881'
_refine_ls_abs_structure_Flack 0.02(3)
_refine_ls_extinction_coef 0.0043(5)
_refine_ls_extinction_expression Fc^*^=kFc[1+0.001xFc^2^\l^3^/sin(2\q)]^-1/4^
_refine_ls_extinction_method none
_refine_ls_goodness_of_fit_ref 0.965
_refine_ls_hydrogen_treatment mixed
_refine_ls_matrix_type full
_refine_ls_number_parameters 1081
_refine_ls_number_reflns 19270
_refine_ls_number_restraints 733
_refine_ls_restrained_S_all 0.950
_refine_ls_R_factor_all 0.0733
_refine_ls_R_factor_gt 0.0485
_refine_ls_shift/su_max 0.001
_refine_ls_shift/su_mean 0.000
_refine_ls_structure_factor_coef Fsqd
_refine_ls_weighting_details 'calc w=1/[\s^2^(Fo^2^)+(0.0672P)^2^+10.4215P] where P=(Fo^2^+2Fc^2^)/3'
_refine_ls_weighting_scheme calc
_refine_ls_wR_factor_gt 0.1177
_refine_ls_wR_factor_ref 0.1304
_reflns_number_gt 14066
_reflns_number_total 19270
_reflns_threshold_expression >2sigma(I)
_cod_data_source_file ja5b12960_si_002.cif
_cod_data_source_block mo_2014378_Om
_cod_original_sg_symbol_H-M C2
_cod_database_code 4130030

loop_
_symmetry_equiv_pos_as_xyz
'x, y, z'
'-x, y, -z'
'x+1/2, y+1/2, z'
'-x+1/2, y+1/2, -z'

loop_
_atom_site_label
_atom_site_type_symbol
_atom_site_fract_x
_atom_site_fract_y
_atom_site_fract_z
_atom_site_U_iso_or_equiv
_atom_site_adp_type
_atom_site_occupancy
_atom_site_symmetry_multiplicity
_atom_site_calc_flag
_atom_site_refinement_flags
Rh1 Rh 0.40266(2) 0.59421(3) 0.214770(19) 0.04259(11) Uani 1 1 d U
Rh2 Rh 0.40387(2) 0.51308(3) 0.33177(2) 0.04676(12) Uani 1 1 d U
Rh3 Rh 0.86359(2) 0.78478(3) 0.79893(2) 0.05174(13) Uani 1 1 d U
Rh4 Rh 0.79660(2) 0.90461(3) 0.72273(2) 0.04758(12) Uani 1 1 d U
Cl1 Cl 0.39076(9) 0.46586(10) 0.23110(7) 0.0569(4) Uani 1 1 d U
Cl2 Cl 0.48133(7) 0.58632(11) 0.30324(6) 0.0530(4) Uani 1 1 d U
Cl3 Cl 0.78717(8) 0.86461(11) 0.82063(8) 0.0628(4) Uani 1 1 d U
Cl4 Cl 0.79763(9) 0.77560(10) 0.70214(8) 0.0629(5) Uani 1 1 d U
F6 F 0.5930(3) 0.7694(4) 0.3425(2) 0.134(3) Uani 1 1 d U
F4 F 0.6074(5) 0.8641(4) 0.2998(3) 0.175(4) Uani 1 1 d U
F5 F 0.6700(3) 0.7830(7) 0.3061(3) 0.170(4) Uani 1 1 d U
C18 C 0.2399(5) 0.5211(5) 0.1435(4) 0.090(3) Uani 1 1 d U
H18 H 0.2551 0.5085 0.1095 0.107 Uiso 1 1 calc R
C20 C 0.1684(4) 0.4965(7) 0.2047(6) 0.103(4) Uani 1 1 d U
H20 H 0.1359 0.4697 0.2127 0.123 Uiso 1 1 calc R
F1' F 0.4435(4) 0.1866(4) 0.4637(3) 0.148(3) Uani 1 1 d U
F5' F 0.3297(4) 0.2214(7) 0.1848(3) 0.192(5) Uani 1 1 d U
C18B C 0.9332(5) 0.7304(7) 0.6680(4) 0.101(3) Uani 1 1 d U
H18B H 0.9161 0.6866 0.6773 0.122 Uiso 1 1 calc R
F4A F 0.7570(5) 0.7514(5) 0.4470(5) 0.197(5) Uani 1 1 d U
F3A F 0.5587(4) 0.9226(6) 0.4288(5) 0.215(6) Uani 1 1 d U
F5B F 0.7700(9) 0.8754(6) 1.0644(7) 0.295(10) Uani 1 1 d U
C1 C 0.3507(3) 0.6018(4) 0.1262(2) 0.0466(14) Uani 1 1 d U
H1 H 0.3516 0.5539 0.1123 0.056 Uiso 1 1 calc R
C2 C 0.3141(3) 0.6229(4) 0.1654(2) 0.0440(13) Uani 1 1 d U
C3 C 0.3206(3) 0.7033(4) 0.1805(3) 0.0465(14) Uani 1 1 d U
H3 H 0.2953 0.7177 0.2090 0.056 Uiso 1 1 calc R
C4 C 0.3873(3) 0.7083(4) 0.2089(3) 0.0514(16) Uani 1 1 d U
H4 H 0.4017 0.7230 0.2485 0.062 Uiso 1 1 calc R
C5 C 0.4254(2) 0.6882(3) 0.1685(2) 0.0418(13) Uani 1 1 d U
C6 C 0.3905(3) 0.6647(4) 0.1067(2) 0.0416(13) Uani 1 1 d U
H6 H 0.4169 0.6472 0.0802 0.050 Uiso 1 1 calc R
C7 C 0.3474(3) 0.7253(4) 0.0780(3) 0.0578(17) Uani 1 1 d U
H7A H 0.3225 0.7073 0.0409 0.069 Uiso 1 1 calc R
H7B H 0.3706 0.7667 0.0681 0.069 Uiso 1 1 calc R
C8 C 0.3064(3) 0.7507(4) 0.1215(3) 0.0548(16) Uani 1 1 d U
H8A H 0.2642 0.7450 0.1022 0.066 Uiso 1 1 calc R
H8B H 0.3136 0.8022 0.1313 0.066 Uiso 1 1 calc R
C9 C 0.4885(2) 0.7124(4) 0.1753(2) 0.0416(13) Uani 1 1 d U
C10 C 0.5162(3) 0.7205(5) 0.1258(3) 0.0573(18) Uani 1 1 d U
H10 H 0.4945 0.7087 0.0875 0.069 Uiso 1 1 calc R
C11 C 0.5743(3) 0.7455(5) 0.1317(3) 0.069(2) Uani 1 1 d U
C15 C 0.6033(4) 0.7538(9) 0.0772(5) 0.115(5) Uani 1 1 d U
F2 F 0.6118(9) 0.8207(7) 0.0650(5) 0.261(8) Uani 1 1 d U
F3 F 0.6568(3) 0.7275(9) 0.0847(3) 0.218(7) Uani 1 1 d U
F1 F 0.5737(3) 0.7255(7) 0.0298(2) 0.178(5) Uani 1 1 d U
C12 C 0.6059(3) 0.7744(5) 0.1880(3) 0.066(2) Uani 1 1 d U
H12 H 0.6437 0.7963 0.1917 0.079 Uiso 1 1 calc R
C13 C 0.5781(3) 0.7685(4) 0.2361(3) 0.0562(17) Uani 1 1 d U
C14 C 0.5213(3) 0.7393(4) 0.2319(3) 0.0525(16) Uani 1 1 d U
H14 H 0.5041 0.7370 0.2659 0.063 Uiso 1 1 calc R
C16 C 0.6120(4) 0.7973(5) 0.2954(4) 0.068(2) Uani 1 1 d U
C17 C 0.2631(3) 0.5791(4) 0.1790(3) 0.0526(16) Uani 1 1 d U
C22 C 0.2380(3) 0.5946(6) 0.2278(4) 0.073(2) Uani 1 1 d U
H22 H 0.2529 0.6338 0.2527 0.087 Uiso 1 1 calc R
C21 C 0.1916(4) 0.5537(6) 0.2407(5) 0.088(3) Uani 1 1 d U
H21 H 0.1757 0.5651 0.2744 0.106 Uiso 1 1 calc R
C2' C 0.3836(3) 0.5805(4) 0.4032(3) 0.0596(18) Uani 1 1 d U
C3' C 0.3206(4) 0.5520(5) 0.3979(4) 0.074(2) Uani 1 1 d U
H3' H 0.2906 0.5889 0.3806 0.089 Uiso 1 1 calc R
C8' C 0.3100(5) 0.5237(6) 0.4613(4) 0.096(3) Uani 1 1 d U
H8'1 H 0.3132 0.5645 0.4893 0.115 Uiso 1 1 calc R
H8'2 H 0.2698 0.5030 0.4568 0.115 Uiso 1 1 calc R
C7' C 0.3569(6) 0.4660(6) 0.4857(4) 0.101(4) Uani 1 1 d U
H7'1 H 0.3805 0.4821 0.5242 0.122 Uiso 1 1 calc R
H7'2 H 0.3369 0.4205 0.4923 0.122 Uiso 1 1 calc R
C6' C 0.3987(4) 0.4531(5) 0.4412(3) 0.065(2) Uani 1 1 d U
H6' H 0.4297 0.4164 0.4565 0.078 Uiso 1 1 calc R
C1' C 0.4272(4) 0.5260(4) 0.4259(3) 0.0597(18) Uani 1 1 d U
H1' H 0.4686 0.5335 0.4310 0.072 Uiso 1 1 calc R
C5' C 0.3622(4) 0.4314(4) 0.3791(3) 0.0595(18) Uani 1 1 d U
C4' C 0.3202(3) 0.4867(4) 0.3551(3) 0.0596(18) Uani 1 1 d U
H4' H 0.2949 0.4837 0.3173 0.072 Uiso 1 1 calc R
C9' C 0.3581(3) 0.3543(4) 0.3568(3) 0.0575(17) Uani 1 1 d U
C14' C 0.3280(3) 0.3355(4) 0.2991(3) 0.0562(17) Uani 1 1 d U
H14' H 0.3097 0.3722 0.2731 0.067 Uiso 1 1 calc R
C13' C 0.3245(3) 0.2654(5) 0.2799(3) 0.0607(19) Uani 1 1 d U
C12' C 0.3513(3) 0.2084(5) 0.3163(3) 0.0603(18) Uani 1 1 d U
H12' H 0.3502 0.1603 0.3024 0.072 Uiso 1 1 calc R
C11' C 0.3802(4) 0.2268(4) 0.3752(3) 0.0640(19) Uani 1 1 d U
C15' C 0.4058(5) 0.1669(5) 0.4170(4) 0.086(3) Uani 1 1 d U
C10' C 0.3834(3) 0.2977(4) 0.3950(3) 0.0596(18) Uani 1 1 d U
H10' H 0.4026 0.3083 0.4344 0.072 Uiso 1 1 calc R
C16' C 0.2939(5) 0.2451(6) 0.2169(4) 0.077(2) Uani 1 1 d U
F6' F 0.2616(4) 0.2976(4) 0.1881(3) 0.141(3) Uani 1 1 d U
F4' F 0.2516(4) 0.1961(5) 0.2153(3) 0.148(3) Uani 1 1 d U
C17' C 0.3973(4) 0.6592(4) 0.3983(3) 0.0609(18) Uani 1 1 d U
C22' C 0.3548(4) 0.7081(4) 0.3689(4) 0.0659(19) Uani 1 1 d U
H22' H 0.3157 0.6917 0.3535 0.079 Uiso 1 1 calc R
C21' C 0.3689(4) 0.7809(6) 0.3618(4) 0.082(2) Uani 1 1 d U
H21' H 0.3406 0.8125 0.3393 0.098 Uiso 1 1 calc R
C20' C 0.4255(5) 0.8062(5) 0.3885(5) 0.087(3) Uani 1 1 d U
H20' H 0.4344 0.8559 0.3866 0.104 Uiso 1 1 calc R
C19' C 0.4692(5) 0.7583(5) 0.4179(5) 0.099(3) Uani 1 1 d U
H19' H 0.5080 0.7749 0.4344 0.119 Uiso 1 1 calc R
C18' C 0.4542(5) 0.6864(6) 0.4223(4) 0.097(3) Uani 1 1 d U
H18' H 0.4835 0.6542 0.4422 0.116 Uiso 1 1 calc R
C4B C 0.9366(3) 0.8138(5) 0.8675(3) 0.070(2) Uani 1 1 d U
H4B H 0.9248 0.8609 0.8761 0.084 Uiso 1 1 calc R
C5B C 0.9102(3) 0.7521(4) 0.8861(3) 0.0590(18) Uani 1 1 d U
C6B C 0.9380(4) 0.6831(6) 0.8655(4) 0.083(3) Uani 1 1 d U
H6B H 0.9204 0.6373 0.8770 0.100 Uiso 1 1 calc R
C1B C 0.9259(4) 0.6974(5) 0.7960(3) 0.071(2) Uani 1 1 d U
H1B H 0.9045 0.6646 0.7683 0.085 Uiso 1 1 calc R
C2B C 0.9491(3) 0.7619(5) 0.7788(3) 0.071(2) Uani 1 1 d U
C17B C 0.9553(3) 0.7789(6) 0.7139(3) 0.069(2) Uani 1 1 d U
C22B C 0.9763(4) 0.8426(6) 0.6989(4) 0.083(3) Uani 1 1 d U
H22B H 0.9905 0.8765 0.7291 0.100 Uiso 1 1 calc R
C21B C 0.9780(4) 0.8603(7) 0.6396(5) 0.092(3) Uani 1 1 d U
H21B H 0.9947 0.9046 0.6310 0.111 Uiso 1 1 calc R
C3B C 0.9852(4) 0.8007(7) 0.8328(4) 0.088(3) Uani 1 1 d U
H3B H 1.0019 0.8471 0.8214 0.106 Uiso 1 1 calc R
C8B C 1.0345(4) 0.7522(10) 0.8692(6) 0.127(5) Uani 1 1 d U
H8B1 H 1.0636 0.7394 0.8447 0.152 Uiso 1 1 calc R
H8B2 H 1.0555 0.7787 0.9043 0.152 Uiso 1 1 calc R
C7B C 1.0087(5) 0.6884(9) 0.8873(5) 0.115(4) Uani 1 1 d U
H7B1 H 1.0182 0.6857 0.9310 0.138 Uiso 1 1 calc R
H7B2 H 1.0271 0.6462 0.8719 0.138 Uiso 1 1 calc R
C9B C 0.8754(3) 0.7510(4) 0.9349(3) 0.0617(19) Uani 1 1 d U
C14B C 0.8570(4) 0.8153(5) 0.9594(3) 0.068(2) Uani 1 1 d U
H14B H 0.8667 0.8607 0.9451 0.081 Uiso 1 1 calc R
C13B C 0.8240(4) 0.8116(5) 1.0057(3) 0.0663(19) Uani 1 1 d U
C12B C 0.8092(4) 0.7466(5) 1.0265(3) 0.069(2) Uani 1 1 d U
H12B H 0.7862 0.7455 1.0564 0.083 Uiso 1 1 calc R
C11B C 0.8267(4) 0.6832(5) 1.0054(3) 0.070(2) Uani 1 1 d U
C10B C 0.8596(3) 0.6846(5) 0.9604(3) 0.0630(19) Uani 1 1 d U
H10B H 0.8719 0.6404 0.9462 0.076 Uiso 1 1 calc R
C15B C 0.8101(7) 0.6117(7) 1.0283(6) 0.103(3) Uani 1 1 d U
C4A C 0.8345(3) 0.9474(4) 0.6520(3) 0.0503(15) Uani 1 1 d U
H4A H 0.8539 0.9061 0.6411 0.060 Uiso 1 1 calc R
C5A C 0.7721(3) 0.9572(3) 0.6368(3) 0.0463(14) Uani 1 1 d U
C6A C 0.7522(3) 1.0278(4) 0.6617(3) 0.0519(15) Uani 1 1 d U
H6A H 0.7081 1.0336 0.6524 0.062 Uiso 1 1 calc R
C7A C 0.7848(3) 1.0932(4) 0.6391(3) 0.0639(18) Uani 1 1 d U
H7A1 H 0.7714 1.0977 0.5957 0.077 Uiso 1 1 calc R
H7A2 H 0.7739 1.1380 0.6575 0.077 Uiso 1 1 calc R
C8A C 0.8520(4) 1.0843(5) 0.6536(4) 0.077(2) Uani 1 1 d U
H8A1 H 0.8703 1.1249 0.6786 0.093 Uiso 1 1 calc R
H8A2 H 0.8677 1.0842 0.6168 0.093 Uiso 1 1 calc R
C3A C 0.8677(3) 1.0102(4) 0.6881(3) 0.0560(16) Uani 1 1 d U
H3A H 0.9114 1.0016 0.6976 0.067 Uiso 1 1 calc R
C2A C 0.8411(3) 1.0085(4) 0.7439(3) 0.0554(16) Uani 1 1 d U
C1A C 0.7768(3) 1.0176(4) 0.7297(3) 0.0549(16) Uani 1 1 d U
H1A H 0.7526 1.0172 0.7584 0.066 Uiso 1 1 calc R
C17A C 0.8769(3) 1.0181(4) 0.8052(3) 0.0621(19) Uani 1 1 d U
C22A C 0.9388(4) 1.0107(6) 0.8168(4) 0.088(3) Uani 1 1 d U
H22A H 0.9582 1.0009 0.7851 0.105 Uiso 1 1 calc R
C21A C 0.9728(5) 1.0176(7) 0.8752(6) 0.115(4) Uani 1 1 d U
H21A H 1.0145 1.0112 0.8826 0.138 Uiso 1 1 calc R
C18A C 0.8504(5) 1.0303(6) 0.8562(4) 0.095(3) Uani 1 1 d U
H18A H 0.8086 1.0339 0.8511 0.114 Uiso 1 1 calc R
C9A C 0.7333(3) 0.9202(3) 0.5839(3) 0.0449(14) Uani 1 1 d U
C10A C 0.6830(3) 0.9544(4) 0.5518(3) 0.0543(16) Uani 1 1 d U
H10A H 0.6713 0.9993 0.5654 0.065 Uiso 1 1 calc R
C11A C 0.6485(3) 0.9236(5) 0.4987(3) 0.068(2) Uani 1 1 d U
C12A C 0.6638(5) 0.8554(5) 0.4801(4) 0.090(3) Uani 1 1 d U
H12A H 0.6403 0.8326 0.4467 0.108 Uiso 1 1 calc R
C13A C 0.7162(4) 0.8209(4) 0.5130(3) 0.065(2) Uani 1 1 d U
C14A C 0.7498(3) 0.8517(4) 0.5629(3) 0.0550(17) Uani 1 1 d U
H14A H 0.7841 0.8276 0.5835 0.066 Uiso 1 1 calc R
C16A C 0.7307(6) 0.7487(6) 0.4918(4) 0.093(3) Uani 1 1 d U
F6A F 0.7624(4) 0.7064(4) 0.5333(4) 0.155(3) Uani 1 1 d U
F5A F 0.6858(4) 0.7072(4) 0.4698(4) 0.144(3) Uani 1 1 d U
C15A C 0.5956(7) 0.9593(7) 0.4641(7) 0.126(5) Uani 1 1 d U
F2A F 0.6143(7) 1.0113(12) 0.4314(9) 0.314(10) Uani 1 1 d U
F1A F 0.5685(5) 1.0059(8) 0.4922(6) 0.245(8) Uani 1 1 d U
F3B F 0.7559(5) 0.5964(6) 1.0136(7) 0.248(8) Uani 1 1 d U
F2B F 0.8209(8) 0.6069(5) 1.0844(3) 0.248(8) Uani 1 1 d U
F1B F 0.8369(6) 0.5564(5) 1.0123(5) 0.199(5) Uani 1 1 d U
C19 C 0.1922(6) 0.4807(8) 0.1598(7) 0.131(5) Uani 1 1 d U
H19 H 0.1773 0.4402 0.1365 0.158 Uiso 1 1 calc R
F2' F 0.3627(4) 0.1350(5) 0.4398(5) 0.186(5) Uani 1 1 d U
F3' F 0.4238(6) 0.1123(5) 0.3944(3) 0.222(7) Uani 1 1 d U
C16B C 0.8024(9) 0.8813(6) 1.0262(5) 0.134(6) Uani 1 1 d U
F6B F 0.7858(9) 0.9289(7) 0.9920(6) 0.256(8) Uani 1 1 d U
F4B F 0.8458(7) 0.9175(10) 1.0569(10) 0.303(11) Uani 1 1 d U
C20B C 0.9553(4) 0.8132(7) 0.5940(4) 0.096(3) Uani 1 1 d U
H20B H 0.9530 0.8269 0.5540 0.115 Uiso 1 1 calc R
C19B C 0.9357(6) 0.7451(8) 0.6078(5) 0.119(4) Uani 1 1 d U
H19B H 0.9245 0.7097 0.5780 0.143 Uiso 1 1 calc R
C19A C 0.8854(8) 1.0370(9) 0.9123(5) 0.135(5) Uani 1 1 d U
H19A H 0.8665 1.0438 0.9448 0.163 Uiso 1 1 calc R
C20A C 0.9436(9) 1.0341(9) 0.9226(6) 0.158(7) Uani 1 1 d U
H20A H 0.9660 1.0431 0.9611 0.190 Uiso 1 1 calc R

loop_
_atom_site_aniso_label
_atom_site_aniso_U_11
_atom_site_aniso_U_22
_atom_site_aniso_U_33
_atom_site_aniso_U_23
_atom_site_aniso_U_13
_atom_site_aniso_U_12
Rh1 0.0476(2) 0.0467(3) 0.0339(2) 0.0008(2) 0.00921(18) 0.0034(2)
Rh2 0.0523(3) 0.0496(3) 0.0378(2) 0.0037(2) 0.0078(2) 0.0018(2)
Rh3 0.0547(3) 0.0526(3) 0.0450(3) 0.0013(2) 0.0030(2) -0.0050(2)
Rh4 0.0557(3) 0.0451(3) 0.0412(2) 0.0047(2) 0.0079(2) -0.0067(2)
Cl1 0.0803(11) 0.0479(10) 0.0411(7) 0.0008(7) 0.0084(8) 0.0015(8)
Cl2 0.0468(7) 0.0684(11) 0.0422(7) 0.0086(7) 0.0048(6) -0.0009(7)
Cl3 0.0682(10) 0.0736(12) 0.0505(9) 0.0192(8) 0.0210(8) 0.0045(9)
Cl4 0.0818(11) 0.0446(10) 0.0527(9) 0.0061(7) -0.0093(8) -0.0132(8)
F6 0.166(6) 0.179(7) 0.051(3) -0.019(3) 0.008(3) -0.078(5)
F4 0.295(12) 0.084(5) 0.106(5) -0.027(4) -0.053(6) 0.002(6)
F5 0.095(5) 0.292(12) 0.109(5) -0.054(6) -0.017(4) -0.020(6)
C18 0.118(7) 0.066(6) 0.087(6) -0.017(5) 0.027(5) -0.038(5)
C20 0.062(5) 0.122(10) 0.133(9) 0.036(8) 0.040(6) -0.021(6)
F1' 0.193(7) 0.083(4) 0.122(5) 0.018(4) -0.080(5) -0.018(4)
F5' 0.141(6) 0.359(15) 0.068(4) -0.072(6) 0.004(4) 0.024(8)
C18B 0.121(8) 0.121(9) 0.071(6) -0.026(6) 0.040(6) -0.030(7)
F4A 0.298(12) 0.101(6) 0.252(11) -0.045(6) 0.198(10) 0.004(7)
F3A 0.148(7) 0.169(8) 0.257(10) -0.110(8) -0.129(7) 0.065(6)
F5B 0.54(3) 0.114(8) 0.337(16) -0.019(9) 0.351(19) 0.019(11)
C1 0.061(3) 0.042(4) 0.037(3) -0.002(3) 0.009(3) 0.000(3)
C2 0.043(3) 0.052(4) 0.035(3) 0.000(2) 0.003(2) -0.003(3)
C3 0.051(3) 0.047(4) 0.043(3) 0.003(3) 0.013(3) 0.006(3)
C4 0.065(4) 0.054(4) 0.035(3) -0.002(3) 0.007(3) 0.010(3)
C5 0.034(3) 0.050(4) 0.038(3) 0.004(2) 0.000(2) 0.002(2)
C6 0.043(3) 0.054(4) 0.026(2) -0.005(2) 0.003(2) 0.014(3)
C7 0.058(4) 0.065(5) 0.047(3) 0.010(3) 0.002(3) 0.008(3)
C8 0.063(4) 0.049(4) 0.052(4) 0.006(3) 0.009(3) 0.006(3)
C9 0.039(3) 0.050(4) 0.036(3) -0.007(2) 0.006(2) 0.001(3)
C10 0.049(4) 0.085(6) 0.039(3) -0.002(3) 0.013(3) -0.006(3)
C11 0.058(4) 0.104(7) 0.049(4) -0.010(4) 0.020(3) -0.011(4)
C15 0.063(5) 0.206(14) 0.087(7) -0.018(8) 0.042(5) -0.057(7)
F2 0.47(2) 0.198(11) 0.184(9) -0.004(8) 0.238(13) -0.113(14)
F3 0.093(5) 0.47(2) 0.102(5) -0.051(8) 0.047(4) -0.030(8)
F1 0.109(5) 0.384(14) 0.053(3) -0.040(5) 0.046(3) -0.099(6)
C12 0.050(4) 0.090(6) 0.061(4) -0.001(4) 0.018(3) -0.011(4)
C13 0.058(4) 0.062(5) 0.047(3) 0.001(3) 0.005(3) -0.007(3)
C14 0.061(4) 0.060(4) 0.039(3) 0.001(3) 0.015(3) -0.002(3)
C16 0.064(4) 0.073(6) 0.067(5) -0.019(4) 0.012(4) -0.025(4)
C17 0.053(3) 0.053(4) 0.052(3) 0.008(3) 0.012(3) 0.000(3)
C22 0.058(4) 0.093(6) 0.072(5) 0.023(5) 0.027(4) 0.007(4)
C21 0.058(5) 0.111(8) 0.103(7) 0.031(6) 0.033(5) -0.002(5)
C2' 0.071(4) 0.068(5) 0.042(3) -0.003(3) 0.017(3) -0.004(4)
C3' 0.091(6) 0.067(5) 0.074(5) 0.001(4) 0.036(4) 0.012(4)
C8' 0.125(8) 0.088(7) 0.095(6) -0.005(5) 0.071(6) -0.007(6)
C7' 0.182(11) 0.071(6) 0.071(5) 0.011(5) 0.072(7) 0.004(7)
C6' 0.084(5) 0.068(5) 0.042(3) -0.018(3) 0.009(3) -0.012(4)
C1' 0.073(4) 0.061(5) 0.045(3) -0.004(3) 0.011(3) -0.009(4)
C5' 0.081(5) 0.051(4) 0.044(3) 0.005(3) 0.008(3) -0.012(4)
C4' 0.055(4) 0.068(5) 0.061(4) 0.010(3) 0.023(3) 0.003(3)
C9' 0.064(4) 0.060(5) 0.047(3) 0.009(3) 0.006(3) -0.009(3)
C14' 0.059(4) 0.063(5) 0.044(3) 0.015(3) 0.003(3) -0.008(3)
C13' 0.058(4) 0.075(6) 0.048(4) 0.010(3) 0.009(3) -0.010(3)
C12' 0.057(4) 0.066(5) 0.057(4) 0.005(3) 0.008(3) -0.010(3)
C11' 0.073(5) 0.051(5) 0.061(4) 0.008(3) -0.002(4) 0.002(3)
C15' 0.101(7) 0.059(6) 0.085(6) 0.018(5) -0.010(5) -0.001(5)
C10' 0.077(4) 0.039(4) 0.056(4) 0.009(3) -0.002(3) -0.005(3)
C16' 0.094(6) 0.079(6) 0.053(4) -0.003(4) 0.001(4) -0.004(5)
F6' 0.188(7) 0.124(6) 0.082(4) 0.008(4) -0.046(4) -0.019(5)
F4' 0.175(7) 0.155(7) 0.093(4) 0.002(4) -0.025(4) -0.078(6)
C17' 0.078(5) 0.057(5) 0.050(4) -0.001(3) 0.019(3) 0.001(4)
C22' 0.074(5) 0.052(5) 0.071(5) -0.003(4) 0.014(4) 0.001(4)
C21' 0.093(6) 0.073(6) 0.084(6) 0.003(5) 0.029(5) 0.020(5)
C20' 0.094(6) 0.067(6) 0.101(7) -0.008(5) 0.022(6) -0.005(5)
C19' 0.116(8) 0.058(6) 0.114(8) -0.001(5) -0.001(6) -0.017(5)
C18' 0.099(7) 0.094(8) 0.079(6) -0.001(5) -0.030(5) -0.022(6)
C4B 0.052(4) 0.097(7) 0.060(4) -0.018(4) 0.004(3) -0.010(4)
C5B 0.066(4) 0.063(5) 0.043(3) -0.001(3) -0.002(3) 0.006(4)
C6B 0.091(6) 0.094(7) 0.061(5) -0.005(4) 0.004(4) 0.037(5)
C1B 0.076(5) 0.075(6) 0.055(4) 0.001(4) 0.000(4) 0.013(4)
C2B 0.059(4) 0.091(7) 0.063(4) -0.009(4) 0.013(4) -0.005(4)
C17B 0.054(4) 0.097(7) 0.062(4) -0.019(4) 0.024(3) -0.008(4)
C22B 0.067(5) 0.113(8) 0.069(5) -0.027(5) 0.011(4) -0.023(5)
C21B 0.063(5) 0.125(9) 0.099(7) -0.013(6) 0.041(5) -0.026(5)
C3B 0.069(5) 0.137(9) 0.056(4) -0.013(5) 0.007(4) -0.018(5)
C8B 0.055(5) 0.206(16) 0.108(9) -0.028(10) -0.013(5) 0.003(7)
C7B 0.096(8) 0.159(13) 0.080(7) -0.007(7) -0.007(6) 0.044(8)
C9B 0.060(4) 0.063(5) 0.051(4) 0.002(3) -0.017(3) 0.009(3)
C14B 0.077(5) 0.072(5) 0.053(4) -0.004(4) 0.013(4) -0.003(4)
C13B 0.089(5) 0.065(5) 0.047(4) -0.001(3) 0.020(4) -0.009(4)
C12B 0.082(5) 0.080(6) 0.042(3) 0.003(4) 0.002(3) 0.003(4)
C11B 0.069(5) 0.082(6) 0.054(4) 0.001(4) -0.003(4) -0.007(4)
C10B 0.060(4) 0.068(5) 0.059(4) 0.000(4) 0.007(3) 0.003(4)
C15B 0.126(9) 0.080(8) 0.101(8) 0.004(6) 0.020(7) 0.000(7)
C4A 0.071(4) 0.039(4) 0.040(3) 0.005(3) 0.009(3) -0.001(3)
C5A 0.062(4) 0.036(3) 0.040(3) 0.009(2) 0.005(3) -0.006(3)
C6A 0.069(4) 0.040(4) 0.048(3) -0.005(3) 0.015(3) 0.000(3)
C7A 0.087(5) 0.042(4) 0.059(4) 0.003(3) 0.008(4) 0.005(4)
C8A 0.092(6) 0.065(5) 0.066(5) 0.011(4) -0.006(4) -0.031(5)
C3A 0.057(4) 0.058(4) 0.053(3) 0.000(3) 0.009(3) -0.013(3)
C2A 0.068(4) 0.047(4) 0.051(3) 0.005(3) 0.014(3) -0.017(3)
C1A 0.077(4) 0.050(4) 0.042(3) 0.003(3) 0.022(3) 0.001(4)
C17A 0.082(5) 0.058(4) 0.044(3) -0.004(3) 0.006(3) -0.034(4)
C22A 0.087(6) 0.091(7) 0.074(5) 0.009(5) -0.012(4) -0.029(5)
C21A 0.113(8) 0.109(9) 0.100(8) 0.026(7) -0.034(7) -0.053(7)
C18A 0.105(7) 0.117(9) 0.056(4) -0.019(5) 0.001(5) -0.008(6)
C9A 0.066(4) 0.031(3) 0.038(3) 0.001(2) 0.013(3) -0.012(3)
C10A 0.048(3) 0.058(4) 0.057(4) -0.013(3) 0.010(3) -0.004(3)
C11A 0.053(4) 0.075(6) 0.065(4) -0.017(4) -0.011(3) 0.000(4)
C12A 0.099(6) 0.081(7) 0.076(5) -0.038(5) -0.013(5) 0.007(5)
C13A 0.096(6) 0.055(4) 0.049(4) -0.012(3) 0.027(4) -0.002(4)
C14A 0.054(4) 0.071(5) 0.042(3) 0.001(3) 0.014(3) -0.006(3)
C16A 0.139(9) 0.072(6) 0.065(5) -0.018(5) 0.018(6) 0.018(6)
F6A 0.211(8) 0.094(5) 0.141(6) -0.038(5) -0.009(6) 0.061(5)
F5A 0.189(7) 0.075(4) 0.163(7) -0.067(5) 0.023(6) -0.018(4)
C15A 0.151(11) 0.075(7) 0.116(9) -0.027(7) -0.057(9) 0.025(7)
F2A 0.225(13) 0.33(2) 0.35(2) 0.188(18) -0.035(13) 0.109(15)
F1A 0.171(8) 0.245(12) 0.250(12) -0.144(11) -0.123(9) 0.117(9)
F3B 0.142(7) 0.159(9) 0.42(2) 0.156(12) -0.012(9) -0.042(7)
F2B 0.53(2) 0.120(7) 0.080(5) 0.026(4) 0.035(8) -0.105(10)
F1B 0.300(13) 0.085(6) 0.254(12) 0.050(6) 0.154(11) 0.015(7)
C19 0.127(10) 0.126(11) 0.143(11) -0.029(9) 0.032(9) -0.062(9)
F2' 0.142(6) 0.148(8) 0.250(10) 0.139(8) -0.001(7) -0.014(6)
F3' 0.404(17) 0.158(8) 0.096(5) 0.022(5) 0.031(7) 0.192(10)
C16B 0.287(19) 0.067(7) 0.069(6) -0.001(5) 0.086(9) -0.009(10)
F6B 0.47(2) 0.134(8) 0.204(11) 0.044(8) 0.173(14) 0.162(13)
F4B 0.266(15) 0.216(15) 0.43(3) -0.231(18) 0.085(16) -0.051(13)
C20B 0.088(6) 0.134(10) 0.071(6) -0.007(6) 0.027(5) -0.018(6)
C19B 0.137(10) 0.154(12) 0.069(6) -0.029(7) 0.031(6) -0.045(9)
C19A 0.179(13) 0.171(14) 0.050(5) -0.021(6) 0.009(7) -0.049(11)
C20A 0.203(17) 0.163(14) 0.073(8) 0.005(8) -0.059(10) -0.056(13)

loop_
_atom_type_symbol
_atom_type_description
_atom_type_scat_dispersion_real
_atom_type_scat_dispersion_imag
_atom_type_scat_source
C C 0.0033 0.0016 'International Tables Vol C Tables 4.2.6.8 and 6.1.1.4'
H H 0.0000 0.0000 'International Tables Vol C Tables 4.2.6.8 and 6.1.1.4'
O O 0.0106 0.0060 'International Tables Vol C Tables 4.2.6.8 and 6.1.1.4'
F F 0.0171 0.0103 'International Tables Vol C Tables 4.2.6.8 and 6.1.1.4'
Cl Cl 0.1484 0.1585 'International Tables Vol C Tables 4.2.6.8 and 6.1.1.4'
Rh Rh -1.1178 0.9187 'International Tables Vol C Tables 4.2.6.8 and 6.1.1.4'

loop_
_geom_angle_atom_site_label_1
_geom_angle_atom_site_label_2
_geom_angle_atom_site_label_3
_geom_angle
C4 Rh1 C5 39.3(2)
C4 Rh1 C1 79.8(2)
C5 Rh1 C1 67.9(2)
C4 Rh1 C2 66.6(2)
C5 Rh1 C2 80.8(2)
C1 Rh1 C2 37.8(2)
C4 Rh1 Cl1 162.23(19)
C5 Rh1 Cl1 155.62(17)
C1 Rh1 Cl1 98.75(19)
C2 Rh1 Cl1 101.33(18)
C4 Rh1 Cl2 101.37(18)
C5 Rh1 Cl2 104.34(15)
C1 Rh1 Cl2 166.46(17)
C2 Rh1 Cl2 154.65(16)
Cl1 Rh1 Cl2 84.25(6)
C4' Rh2 C2' 66.9(3)
C4' Rh2 C5' 38.7(3)
C2' Rh2 C5' 80.9(3)
C4' Rh2 Cl2 158.9(2)
C2' Rh2 Cl2 99.3(2)
C5' Rh2 Cl2 159.3(2)
C4' Rh2 Cl1 102.1(2)
C2' Rh2 Cl1 156.1(2)
C5' Rh2 Cl1 103.93(19)
Cl2 Rh2 Cl1 84.37(6)
C2B Rh3 C4B 65.9(3)
C2B Rh3 C1B 37.7(3)
C4B Rh3 C1B 77.6(3)
C2B Rh3 C5B 80.8(3)
C4B Rh3 C5B 38.1(3)
C1B Rh3 C5B 67.2(3)
C2B Rh3 Cl3 153.7(3)
C4B Rh3 Cl3 100.9(2)
C1B Rh3 Cl3 166.2(2)
C5B Rh3 Cl3 103.0(2)
C2B Rh3 Cl4 102.6(2)
C4B Rh3 Cl4 161.6(3)
C1B Rh3 Cl4 102.3(2)
C5B Rh3 Cl4 158.5(2)
Cl3 Rh3 Cl4 83.52(7)
C4A Rh4 C1A 79.7(3)
C4A Rh4 C5A 38.3(3)
C1A Rh4 C5A 67.2(2)
C4A Rh4 C2A 66.5(3)
C1A Rh4 C2A 39.2(3)
C5A Rh4 C2A 80.4(2)
C4A Rh4 Cl3 160.76(19)
C1A Rh4 Cl3 99.72(17)
C5A Rh4 Cl3 158.08(19)
C2A Rh4 Cl3 100.76(18)
C4A Rh4 Cl4 101.19(19)
C1A Rh4 Cl4 167.78(19)
C5A Rh4 Cl4 105.88(18)
C2A Rh4 Cl4 152.1(2)
Cl3 Rh4 Cl4 83.50(7)
Rh1 Cl1 Rh2 78.43(5)
Rh2 Cl2 Rh1 78.39(5)
Rh4 Cl3 Rh3 77.99(6)
Rh4 Cl4 Rh3 77.43(5)
C19 C18 C17 118.1(10)
C19 C18 H18 120.9
C17 C18 H18 120.9
C19 C20 C21 118.4(9)
C19 C20 H20 120.8
C21 C20 H20 120.8
C17B C18B C19B 122.1(11)
C17B C18B H18B 119.0
C19B C18B H18B 119.0
C2 C1 C6 115.2(6)
C2 C1 Rh1 72.5(3)
C6 C1 Rh1 94.2(3)
C2 C1 H1 122.4
C6 C1 H1 122.4
Rh1 C1 H1 102.2
C1 C2 C17 124.9(6)
C1 C2 C3 111.9(5)
C17 C2 C3 121.5(6)
C1 C2 Rh1 69.7(3)
C17 C2 Rh1 116.2(4)
C3 C2 Rh1 94.6(4)
C2 C3 C4 101.4(5)
C2 C3 C8 110.4(5)
C4 C3 C8 110.2(5)
C2 C3 H3 111.5
C4 C3 H3 111.5
C8 C3 H3 111.5
C5 C4 C3 112.9(5)
C5 C4 Rh1 71.0(4)
C3 C4 Rh1 96.0(4)
C5 C4 H4 123.5
C3 C4 H4 123.5
Rh1 C4 H4 101.6
C4 C5 C9 123.6(5)
C4 C5 C6 113.1(5)
C9 C5 C6 119.7(5)
C4 C5 Rh1 69.7(4)
C9 C5 Rh1 121.0(4)
C6 C5 Rh1 95.3(4)
C7 C6 C5 110.8(5)
C7 C6 C1 107.1(5)
C5 C6 C1 99.7(4)
C7 C6 H6 112.8
C5 C6 H6 112.8
C1 C6 H6 112.8
C6 C7 C8 110.9(5)
C6 C7 H7A 109.5
C8 C7 H7A 109.5
C6 C7 H7B 109.5
C8 C7 H7B 109.5
H7A C7 H7B 108.1
C7 C8 C3 109.2(5)
C7 C8 H8A 109.8
C3 C8 H8A 109.8
C7 C8 H8B 109.8
C3 C8 H8B 109.8
H8A C8 H8B 108.3
C10 C9 C14 116.6(6)
C10 C9 C5 121.8(5)
C14 C9 C5 120.9(5)
C11 C10 C9 122.0(6)
C11 C10 H10 119.0
C9 C10 H10 119.0
C10 C11 C12 120.5(6)
C10 C11 C15 121.0(7)
C12 C11 C15 117.9(7)
F3 C15 F1 106.7(12)
F3 C15 F2 102.0(11)
F1 C15 F2 106.7(14)
F3 C15 C11 113.9(11)
F1 C15 C11 114.3(7)
F2 C15 C11 112.4(12)
C13 C12 C11 116.9(6)
C13 C12 H12 121.5
C11 C12 H12 121.5
C14 C13 C12 123.2(6)
C14 C13 C16 120.0(6)
C12 C13 C16 116.8(6)
C13 C14 C9 120.2(6)
C13 C14 H14 119.9
C9 C14 H14 119.9
F4 C16 F6 105.5(8)
F4 C16 F5 106.2(9)
F6 C16 F5 104.3(8)
F4 C16 C13 112.6(8)
F6 C16 C13 113.3(6)
F5 C16 C13 114.2(7)
C18 C17 C22 117.5(8)
C18 C17 C2 121.1(7)
C22 C17 C2 121.4(7)
C17 C22 C21 121.3(10)
C17 C22 H22 119.3
C21 C22 H22 119.3
C20 C21 C22 120.8(10)
C20 C21 H21 119.6
C22 C21 H21 119.6
C1' C2' C3' 111.4(7)
C1' C2' C17' 124.5(7)
C3' C2' C17' 122.8(7)
C1' C2' Rh2 68.6(4)
C3' C2' Rh2 94.7(5)
C17' C2' Rh2 114.8(5)
C2' C3' C4' 102.0(6)
C2' C3' C8' 110.7(7)
C4' C3' C8' 109.6(7)
C2' C3' H3' 111.4
C4' C3' H3' 111.4
C8' C3' H3' 111.4
C7' C8' C3' 109.5(7)
C7' C8' H8'1 109.8
C3' C8' H8'1 109.8
C7' C8' H8'2 109.8
C3' C8' H8'2 109.8
H8'1 C8' H8'2 108.2
C6' C7' C8' 110.1(7)
C6' C7' H7'1 109.6
C8' C7' H7'1 109.6
C6' C7' H7'2 109.6
C8' C7' H7'2 109.6
H7'1 C7' H7'2 108.1
C7' C6' C1' 110.7(7)
C7' C6' C5' 110.8(8)
C1' C6' C5' 100.8(6)
C7' C6' H6' 111.4
C1' C6' H6' 111.4
C5' C6' H6' 111.4
C2' C1' C6' 113.1(7)
C2' C1' H1' 123.4
C6' C1' H1' 123.4
C4' C5' C9' 123.4(6)
C4' C5' C6' 111.4(7)
C9' C5' C6' 122.6(6)
C4' C5' Rh2 69.2(4)
C9' C5' Rh2 119.1(5)
C6' C5' Rh2 94.0(5)
C5' C4' C3' 113.1(7)
C5' C4' Rh2 72.2(4)
C3' C4' Rh2 95.0(5)
C5' C4' H4' 123.5
C3' C4' H4' 123.5
Rh2 C4' H4' 101.4
C10' C9' C14' 117.7(7)
C10' C9' C5' 119.8(6)
C14' C9' C5' 122.4(7)
C13' C14' C9' 121.5(7)
C13' C14' H14' 119.2
C9' C14' H14' 119.2
C14' C13' C12' 121.8(7)
C14' C13' C16' 121.8(7)
C12' C13' C16' 116.3(8)
C13' C12' C11' 116.8(8)
C13' C12' H12' 121.6
C11' C12' H12' 121.6
C10' C11' C12' 121.6(7)
C10' C11' C15' 119.9(7)
C12' C11' C15' 118.5(8)
F3' C15' F1' 110.7(10)
F3' C15' F2' 98.1(11)
F1' C15' F2' 102.9(10)
F3' C15' C11' 116.8(9)
F1' C15' C11' 115.6(8)
F2' C15' C11' 110.4(8)
C11' C10' C9' 120.6(7)
C11' C10' H10' 119.7
C9' C10' H10' 119.7
F5' C16' F6' 108.8(9)
F5' C16' F4' 107.4(10)
F6' C16' F4' 99.0(8)
F5' C16' C13' 113.8(8)
F6' C16' C13' 113.7(8)
F4' C16' C13' 113.1(8)
C22' C17' C18' 117.4(8)
C22' C17' C2' 121.9(7)
C18' C17' C2' 120.8(8)
C21' C22' C17' 121.5(8)
C21' C22' H22' 119.3
C17' C22' H22' 119.3
C20' C21' C22' 119.0(9)
C20' C21' H21' 120.5
C22' C21' H21' 120.5
C21' C20' C19' 120.6(9)
C21' C20' H20' 119.7
C19' C20' H20' 119.7
C18' C19' C20' 118.5(10)
C18' C19' H19' 120.8
C20' C19' H19' 120.8
C19' C18' C17' 122.8(10)
C19' C18' H18' 118.6
C17' C18' H18' 118.6
C5B C4B C3B 116.0(9)
C5B C4B Rh3 72.3(4)
C3B C4B Rh3 97.1(5)
C5B C4B H4B 122.0
C3B C4B H4B 122.0
Rh3 C4B H4B 99.9
C4B C5B C9B 124.5(7)
C4B C5B C6B 110.6(8)
C9B C5B C6B 122.1(7)
C4B C5B Rh3 69.7(4)
C9B C5B Rh3 117.2(5)
C6B C5B Rh3 96.1(4)
C5B C6B C7B 108.0(9)
C5B C6B C1B 99.8(7)
C7B C6B C1B 105.4(8)
C5B C6B H6B 114.1
C7B C6B H6B 114.1
C1B C6B H6B 114.1
C2B C1B C6B 115.4(8)
C2B C1B Rh3 70.3(5)
C6B C1B Rh3 94.4(5)
C2B C1B H1B 122.3
C6B C1B H1B 122.3
Rh3 C1B H1B 104.1
C1B C2B C3B 110.3(8)
C1B C2B C17B 123.9(7)
C3B C2B C17B 123.0(8)
C1B C2B Rh3 72.0(5)
C3B C2B Rh3 95.8(5)
C17B C2B Rh3 115.3(5)
C22B C17B C18B 117.6(8)
C22B C17B C2B 121.9(8)
C18B C17B C2B 120.2(9)
C17B C22B C21B 122.1(9)
C17B C22B H22B 118.9
C21B C22B H22B 118.9
C22B C21B C20B 120.5(10)
C22B C21B H21B 119.8
C20B C21B H21B 119.8
C4B C3B C2B 99.6(6)
C4B C3B C8B 110.1(8)
C2B C3B C8B 112.5(10)
C4B C3B H3B 111.4
C2B C3B H3B 111.4
C8B C3B H3B 111.4
C7B C8B C3B 109.8(9)
C7B C8B H8B1 109.7
C3B C8B H8B1 109.7
C7B C8B H8B2 109.7
C3B C8B H8B2 109.7
H8B1 C8B H8B2 108.2
C8B C7B C6B 114.5(10)
C8B C7B H7B1 108.6
C6B C7B H7B1 108.6
C8B C7B H7B2 108.6
C6B C7B H7B2 108.6
H7B1 C7B H7B2 107.6
C14B C9B C10B 115.9(7)
C14B C9B C5B 122.1(7)
C10B C9B C5B 122.0(7)
C9B C14B C13B 120.1(8)
C9B C14B H14B 120.0
C13B C14B H14B 120.0
C12B C13B C14B 120.8(8)
C12B C13B C16B 122.0(8)
C14B C13B C16B 117.1(8)
C11B C12B C13B 121.5(8)
C11B C12B H12B 119.2
C13B C12B H12B 119.2
C12B C11B C10B 119.3(8)
C12B C11B C15B 121.4(9)
C10B C11B C15B 119.2(9)
C11B C10B C9B 122.3(8)
C11B C10B H10B 118.8
C9B C10B H10B 118.8
F2B C15B F1B 103.3(13)
F2B C15B F3B 103.9(14)
F1B C15B F3B 104.3(13)
F2B C15B C11B 114.0(10)
F1B C15B C11B 115.7(11)
F3B C15B C11B 114.3(11)
C5A C4A C3A 113.8(6)
C5A C4A Rh4 72.1(4)
C3A C4A Rh4 95.9(4)
C5A C4A H4A 123.1
C3A C4A H4A 123.1
Rh4 C4A H4A 100.8
C4A C5A C9A 122.9(6)
C4A C5A C6A 112.3(6)
C9A C5A C6A 120.8(6)
C4A C5A Rh4 69.7(3)
C9A C5A Rh4 121.9(4)
C6A C5A Rh4 94.8(4)
C5A C6A C1A 101.2(5)
C5A C6A C7A 109.6(5)
C1A C6A C7A 108.9(6)
C5A C6A H6A 112.2
C1A C6A H6A 112.2
C7A C6A H6A 112.2
C8A C7A C6A 112.1(6)
C8A C7A H7A1 109.2
C6A C7A H7A1 109.2
C8A C7A H7A2 109.2
C6A C7A H7A2 109.2
H7A1 C7A H7A2 107.9
C7A C8A C3A 108.8(6)
C7A C8A H8A1 109.9
C3A C8A H8A1 109.9
C7A C8A H8A2 109.9
C3A C8A H8A2 109.9
H8A1 C8A H8A2 108.3
C2A C3A C4A 101.5(5)
C2A C3A C8A 110.3(7)
C4A C3A C8A 110.2(5)
C2A C3A H3A 111.5
C4A C3A H3A 111.5
C8A C3A H3A 111.5
C1A C2A C3A 111.4(5)
C1A C2A C17A 122.7(6)
C3A C2A C17A 123.7(6)
C1A C2A Rh4 69.1(4)
C3A C2A Rh4 94.5(4)
C17A C2A Rh4 117.3(5)
C2A C1A C6A 112.8(6)
C2A C1A Rh4 71.7(4)
C6A C1A Rh4 94.8(4)
C2A C1A H1A 123.6
C6A C1A H1A 123.6
Rh4 C1A H1A 102.0
C22A C17A C18A 116.0(7)
C22A C17A C2A 120.9(7)
C18A C17A C2A 122.9(7)
C17A C22A C21A 121.2(11)
C17A C22A H22A 119.4
C21A C22A H22A 119.4
C20A C21A C22A 119.4(12)
C20A C21A H21A 120.3
C22A C21A H21A 120.3
C19A C18A C17A 120.7(11)
C19A C18A H18A 119.6
C17A C18A H18A 119.6
C10A C9A C14A 118.0(6)
C10A C9A C5A 120.7(6)
C14A C9A C5A 121.1(6)
C9A C10A C11A 121.9(7)
C9A C10A H10A 119.0
C11A C10A H10A 119.0
C12A C11A C10A 119.3(7)
C12A C11A C15A 118.1(8)
C10A C11A C15A 122.6(8)
C11A C12A C13A 118.4(7)
C11A C12A H12A 120.8
C13A C12A H12A 120.8
C14A C13A C16A 121.5(8)
C14A C13A C12A 121.9(7)
C16A C13A C12A 116.6(8)
C13A C14A C9A 120.4(7)
C13A C14A H14A 119.8
C9A C14A H14A 119.8
F5A C16A F6A 102.0(10)
F5A C16A F4A 99.9(9)
F6A C16A F4A 108.7(11)
F5A C16A C13A 116.5(10)
F6A C16A C13A 114.9(8)
F4A C16A C13A 113.4(10)
F3A C15A F1A 110.5(14)
F3A C15A F2A 106.0(15)
F1A C15A F2A 92.3(14)
F3A C15A C11A 119.2(10)
F1A C15A C11A 117.0(11)
F2A C15A C11A 107.7(14)
C20 C19 C18 123.8(12)
C20 C19 H19 118.1
C18 C19 H19 118.1
F6B C16B F5B 111.6(18)
F6B C16B F4B 95.1(15)
F5B C16B F4B 99.4(14)
F6B C16B C13B 120.8(9)
F5B C16B C13B 115.1(10)
F4B C16B C13B 110.7(17)
C16B F6B F4B 44.5(11)
C16B F4B F6B 40.5(8)
C19B C20B C21B 119.1(10)
C19B C20B H20B 120.4
C21B C20B H20B 120.4
C20B C19B C18B 118.1(11)
C20B C19B H19B 121.0
C18B C19B H19B 121.0
C20A C19A C18A 123.1(13)
C20A C19A H19A 118.5
C18A C19A H19A 118.5
C19A C20A C21A 119.3(10)
C19A C20A H20A 120.3
C21A C20A H20A 120.3

loop_
_geom_bond_atom_site_label_1
_geom_bond_atom_site_label_2
_geom_bond_distance
Rh1 C4 2.108(7)
Rh1 C5 2.124(6)
Rh1 C1 2.115(6)
Rh1 C2 2.151(6)
Rh1 Cl1 2.3908(18)
Rh1 Cl2 2.4001(14)
Rh2 C4' 2.117(7)
Rh2 C2' 2.151(7)
Rh2 C5' 2.156(7)
Rh2 Cl2 2.3892(17)
Rh2 Cl1 2.3966(17)
Rh3 C2B 2.113(8)
Rh3 C4B 2.094(7)
Rh3 C1B 2.135(8)
Rh3 C5B 2.127(6)
Rh3 Cl3 2.382(2)
Rh3 Cl4 2.3952(16)
Rh4 C4A 2.108(6)
Rh4 C1A 2.118(7)
Rh4 C5A 2.139(6)
Rh4 C2A 2.153(7)
Rh4 Cl3 2.3810(17)
Rh4 Cl4 2.3970(19)
F6 C16 1.328(10)
F4 C16 1.227(11)
F5 C16 1.310(10)
C18 C19 1.414(15)
C18 C17 1.368(11)
C18 H18 0.9300
C20 C19 1.273(17)
C20 C21 1.361(16)
C20 H20 0.9300
F1' C15' 1.268(10)
F5' C16' 1.266(12)
C18B C17B 1.378(12)
C18B C19B 1.401(14)
C18B H18B 0.9300
F4A C16A 1.274(13)
F3A C15A 1.231(13)
F5B C16B 1.243(15)
C1 C2 1.382(8)
C1 C6 1.572(9)
C1 H1 0.9300
C2 C17 1.483(9)
C2 C3 1.505(9)
C3 C4 1.517(9)
C3 C8 1.567(9)
C3 H3 0.9800
C4 C5 1.423(9)
C4 H4 0.9300
C5 C9 1.470(8)
C5 C6 1.522(7)
C6 C7 1.529(9)
C6 H6 0.9800
C7 C8 1.550(10)
C7 H7A 0.9700
C7 H7B 0.9700
C8 H8A 0.9700
C8 H8B 0.9700
C9 C10 1.396(8)
C9 C14 1.430(8)
C10 C11 1.370(10)
C10 H10 0.9300
C11 C12 1.431(10)
C11 C15 1.515(11)
C15 F3 1.280(15)
C15 F1 1.255(12)
C15 F2 1.273(18)
C12 C13 1.364(10)
C12 H12 0.9300
C13 C14 1.375(9)
C13 C16 1.500(10)
C14 H14 0.9300
C17 C22 1.366(10)
C22 C21 1.364(12)
C22 H22 0.9300
C21 H21 0.9300
C2' C1' 1.420(11)
C2' C3' 1.497(12)
C2' C17' 1.474(11)
C3' C4' 1.531(11)
C3' C8' 1.587(12)
C3' H3' 0.9800
C8' C7' 1.516(15)
C8' H8'1 0.9700
C8' H8'2 0.9700
C7' C6' 1.530(12)
C7' H7'1 0.9700
C7' H7'2 0.9700
C6' C1' 1.547(11)
C6' C5' 1.531(9)
C6' H6' 0.9800
C1' H1' 0.9300
C5' C4' 1.415(10)
C5' C9' 1.490(11)
C4' H4' 0.9300
C9' C10' 1.393(9)
C9' C14' 1.388(9)
C14' C13' 1.347(11)
C14' H14' 0.9300
C13' C12' 1.388(10)
C13' C16' 1.500(10)
C12' C11' 1.402(10)
C12' H12' 0.9300
C11' C10' 1.364(11)
C11' C15' 1.485(11)
C15' F3' 1.224(12)
C15' F2' 1.322(13)
C10' H10' 0.9300
C16' F6' 1.297(11)
C16' F4' 1.303(11)
C17' C22' 1.380(11)
C17' C18' 1.384(12)
C22' C21' 1.382(13)
C22' H22' 0.9300
C21' C20' 1.380(13)
C21' H21' 0.9300
C20' C19' 1.385(14)
C20' H20' 0.9300
C19' C18' 1.362(13)
C19' H19' 0.9300
C18' H18' 0.9300
C4B C5B 1.377(12)
C4B C3B 1.490(12)
C4B H4B 0.9300
C5B C9B 1.479(11)
C5B C6B 1.518(11)
C6B C7B 1.577(15)
C6B C1B 1.563(11)
C6B H6B 0.9800
C1B C2B 1.374(12)
C1B H1B 0.9300
C2B C3B 1.504(11)
C2B C17B 1.534(11)
C17B C22B 1.323(13)
C22B C21B 1.387(13)
C22B H22B 0.9300
C21B C20B 1.361(14)
C21B H21B 0.9300
C3B C8B 1.527(16)
C3B H3B 0.9800
C8B C7B 1.398(18)
C8B H8B1 0.9700
C8B H8B2 0.9700
C7B H7B1 0.9700
C7B H7B2 0.9700
C9B C14B 1.394(11)
C9B C10B 1.414(11)
C14B C13B 1.401(11)
C14B H14B 0.9300
C13B C12B 1.342(11)
C13B C16B 1.470(15)
C12B C11B 1.340(12)
C12B H12B 0.9300
C11B C10B 1.376(11)
C11B C15B 1.477(15)
C10B H10B 0.9300
C15B F2B 1.247(13)
C15B F1B 1.264(14)
C15B F3B 1.235(14)
C4A C5A 1.392(10)
C4A C3A 1.514(9)
C4A H4A 0.9300
C5A C9A 1.494(8)
C5A C6A 1.509(9)
C6A C1A 1.539(9)
C6A C7A 1.540(10)
C6A H6A 0.9800
C7A C8A 1.496(12)
C7A H7A1 0.9700
C7A H7A2 0.9700
C8A C3A 1.564(11)
C8A H8A1 0.9700
C8A H8A2 0.9700
C3A C2A 1.503(9)
C3A H3A 0.9800
C2A C1A 1.433(10)
C2A C17A 1.469(9)
C1A H1A 0.9300
C17A C22A 1.374(12)
C17A C18A 1.418(12)
C22A C21A 1.395(13)
C22A H22A 0.9300
C21A C20A 1.40(2)
C21A H21A 0.9300
C18A C19A 1.360(14)
C18A H18A 0.9300
C9A C10A 1.370(9)
C9A C14A 1.413(10)
C10A C11A 1.410(9)
C10A H10A 0.9300
C11A C12A 1.379(12)
C11A C15A 1.444(14)
C12A C13A 1.412(12)
C12A H12A 0.9300
C13A C14A 1.349(10)
C13A C16A 1.461(12)
C14A H14A 0.9300
C16A F5A 1.282(13)
C16A F6A 1.310(12)
C15A F1A 1.287(17)
C15A F2A 1.32(2)
C19 H19 0.9300
C16B F6B 1.173(14)
C16B F4B 1.27(2)
F6B F4B 1.80(2)
C20B C19B 1.373(17)
C20B H20B 0.9300
C19B H19B 0.9300
C19A C20A 1.29(2)
C19A H19A 0.9300
C20A H20A 0.9300

loop_
_geom_torsion_atom_site_label_1
_geom_torsion_atom_site_label_2
_geom_torsion_atom_site_label_3
_geom_torsion_atom_site_label_4
_geom_torsion
C4 Rh1 Cl1 Rh2 -67.3(6)
C5 Rh1 Cl1 Rh2 154.7(4)
C1 Rh1 Cl1 Rh2 -151.01(17)
C2 Rh1 Cl1 Rh2 -112.69(16)
Cl2 Rh1 Cl1 Rh2 42.29(5)
C4' Rh2 Cl1 Rh1 117.1(2)
C2' Rh2 Cl1 Rh1 57.7(5)
C5' Rh2 Cl1 Rh1 156.7(2)
Cl2 Rh2 Cl1 Rh1 -42.52(6)
C4' Rh2 Cl2 Rh1 -66.8(6)
C2' Rh2 Cl2 Rh1 -113.9(2)
C5' Rh2 Cl2 Rh1 157.4(6)
Cl1 Rh2 Cl2 Rh1 42.32(6)
C4 Rh1 Cl2 Rh2 120.49(19)
C5 Rh1 Cl2 Rh2 160.74(17)
C1 Rh1 Cl2 Rh2 -146.1(8)
C2 Rh1 Cl2 Rh2 61.9(4)
Cl1 Rh1 Cl2 Rh2 -42.46(6)
C4A Rh4 Cl3 Rh3 -61.3(6)
C1A Rh4 Cl3 Rh3 -147.8(2)
C5A Rh4 Cl3 Rh3 161.1(5)
C2A Rh4 Cl3 Rh3 -107.9(2)
Cl4 Rh4 Cl3 Rh3 44.11(6)
C2B Rh3 Cl3 Rh4 61.1(5)
C4B Rh3 Cl3 Rh4 117.8(3)
C1B Rh3 Cl3 Rh4 -160.1(10)
C5B Rh3 Cl3 Rh4 156.7(2)
Cl4 Rh3 Cl3 Rh4 -44.15(6)
C4A Rh4 Cl4 Rh3 117.18(19)
C1A Rh4 Cl4 Rh3 -150.0(9)
C5A Rh4 Cl4 Rh3 156.30(19)
C2A Rh4 Cl4 Rh3 56.8(4)
Cl3 Rh4 Cl4 Rh3 -43.92(6)
C2B Rh3 Cl4 Rh4 -110.1(3)
C4B Rh3 Cl4 Rh4 -61.2(8)
C1B Rh3 Cl4 Rh4 -148.8(3)
C5B Rh3 Cl4 Rh4 153.1(6)
Cl3 Rh3 Cl4 Rh4 43.90(6)
C4 Rh1 C1 C2 -64.8(4)
C5 Rh1 C1 C2 -104.0(4)
Cl1 Rh1 C1 C2 97.2(4)
Cl2 Rh1 C1 C2 -160.8(7)
C4 Rh1 C1 C6 50.3(4)
C5 Rh1 C1 C6 11.1(3)
C2 Rh1 C1 C6 115.1(5)
Cl1 Rh1 C1 C6 -147.6(3)
Cl2 Rh1 C1 C6 -45.7(10)
C6 C1 C2 C17 165.3(5)
Rh1 C1 C2 C17 -108.4(6)
C6 C1 C2 C3 0.5(7)
Rh1 C1 C2 C3 86.8(4)
C6 C1 C2 Rh1 -86.3(4)
C4 Rh1 C2 C1 104.0(4)
C5 Rh1 C2 C1 65.6(4)
Cl1 Rh1 C2 C1 -89.7(4)
Cl2 Rh1 C2 C1 169.7(4)
C4 Rh1 C2 C17 -136.2(5)
C5 Rh1 C2 C17 -174.6(5)
C1 Rh1 C2 C17 119.8(7)
Cl1 Rh1 C2 C17 30.1(5)
Cl2 Rh1 C2 C17 -70.5(7)
C4 Rh1 C2 C3 -7.6(3)
C5 Rh1 C2 C3 -46.0(4)
C1 Rh1 C2 C3 -111.6(5)
Cl1 Rh1 C2 C3 158.7(3)
Cl2 Rh1 C2 C3 58.1(6)
C1 C2 C3 C4 -60.0(6)
C17 C2 C3 C4 134.6(5)
Rh1 C2 C3 C4 9.9(4)
C1 C2 C3 C8 56.8(7)
C17 C2 C3 C8 -108.6(6)
Rh1 C2 C3 C8 126.7(4)
C2 C3 C4 C5 61.7(7)
C8 C3 C4 C5 -55.3(7)
C2 C3 C4 Rh1 -10.2(4)
C8 C3 C4 Rh1 -127.2(5)
C1 Rh1 C4 C5 -67.5(3)
C2 Rh1 C4 C5 -104.6(4)
Cl1 Rh1 C4 C5 -154.2(4)
Cl2 Rh1 C4 C5 98.8(3)
C5 Rh1 C4 C3 112.2(5)
C1 Rh1 C4 C3 44.8(4)
C2 Rh1 C4 C3 7.6(3)
Cl1 Rh1 C4 C3 -41.9(7)
Cl2 Rh1 C4 C3 -149.0(3)
C3 C4 C5 C9 157.0(6)
Rh1 C4 C5 C9 -114.4(6)
C3 C4 C5 C6 -1.4(8)
Rh1 C4 C5 C6 87.1(5)
C3 C4 C5 Rh1 -88.5(5)
C1 Rh1 C5 C4 101.2(4)
C2 Rh1 C5 C4 64.1(4)
Cl1 Rh1 C5 C4 161.2(3)
Cl2 Rh1 C5 C4 -90.5(3)
C4 Rh1 C5 C9 117.9(6)
C1 Rh1 C5 C9 -141.0(5)
C2 Rh1 C5 C9 -178.0(5)
Cl1 Rh1 C5 C9 -80.9(6)
Cl2 Rh1 C5 C9 27.3(5)
C4 Rh1 C5 C6 -112.7(5)
C1 Rh1 C5 C6 -11.5(3)
C2 Rh1 C5 C6 -48.6(3)
Cl1 Rh1 C5 C6 48.5(5)
Cl2 Rh1 C5 C6 156.8(3)
C4 C5 C6 C7 57.0(7)
C9 C5 C6 C7 -102.4(7)
Rh1 C5 C6 C7 127.3(5)
C4 C5 C6 C1 -55.6(6)
C9 C5 C6 C1 145.0(6)
Rh1 C5 C6 C1 14.6(4)
C2 C1 C6 C7 -57.5(6)
Rh1 C1 C6 C7 -130.1(4)
C2 C1 C6 C5 58.0(6)
Rh1 C1 C6 C5 -14.7(4)
C5 C6 C7 C8 -52.9(8)
C1 C6 C7 C8 54.9(7)
C6 C7 C8 C3 -2.3(8)
C2 C3 C8 C7 -55.2(7)
C4 C3 C8 C7 56.0(7)
C4 C5 C9 C10 -151.5(7)
C6 C5 C9 C10 5.7(9)
Rh1 C5 C9 C10 123.5(6)
C4 C5 C9 C14 18.8(10)
C6 C5 C9 C14 175.9(6)
Rh1 C5 C9 C14 -66.3(8)
C14 C9 C10 C11 7.0(11)
C5 C9 C10 C11 177.6(7)
C9 C10 C11 C12 -9.2(13)
C9 C10 C11 C15 179.9(10)
C10 C11 C15 F3 -133.6(12)
C12 C11 C15 F3 55.3(17)
C10 C11 C15 F1 -10.7(19)
C12 C11 C15 F1 178.2(12)
C10 C11 C15 F2 111.0(14)
C12 C11 C15 F2 -60.1(17)
C10 C11 C12 C13 6.8(13)
C15 C11 C12 C13 177.9(10)
C11 C12 C13 C14 -2.7(12)
C11 C12 C13 C16 178.6(8)
C12 C13 C14 C9 0.7(12)
C16 C13 C14 C9 179.5(7)
C10 C9 C14 C13 -2.7(10)
C5 C9 C14 C13 -173.4(6)
C14 C13 C16 F4 -97.6(10)
C12 C13 C16 F4 81.2(11)
C14 C13 C16 F6 22.0(12)
C12 C13 C16 F6 -159.2(8)
C14 C13 C16 F5 141.2(9)
C12 C13 C16 F5 -40.0(12)
C19 C18 C17 C22 -0.6(14)
C19 C18 C17 C2 178.6(10)
C1 C2 C17 C18 -14.6(10)
C3 C2 C17 C18 148.8(7)
Rh1 C2 C17 C18 -97.2(8)
C1 C2 C17 C22 164.6(7)
C3 C2 C17 C22 -32.0(9)
Rh1 C2 C17 C22 82.0(7)
C18 C17 C22 C21 0.0(12)
C2 C17 C22 C21 -179.2(7)
C19 C20 C21 C22 2.1(17)
C17 C22 C21 C20 -0.7(14)
C4' Rh2 C2' C1' 103.3(5)
C5' Rh2 C2' C1' 65.6(4)
Cl2 Rh2 C2' C1' -93.4(4)
Cl1 Rh2 C2' C1' 169.5(4)
C4' Rh2 C2' C3' -7.9(5)
C5' Rh2 C2' C3' -45.5(5)
Cl2 Rh2 C2' C3' 155.4(4)
Cl1 Rh2 C2' C3' 58.4(8)
C4' Rh2 C2' C17' -137.5(6)
C5' Rh2 C2' C17' -175.1(6)
Cl2 Rh2 C2' C17' 25.8(6)
Cl1 Rh2 C2' C17' -71.2(8)
C1' C2' C3' C4' -58.7(7)
C17' C2' C3' C4' 133.9(7)
Rh2 C2' C3' C4' 10.2(6)
C1' C2' C3' C8' 57.9(9)
C17' C2' C3' C8' -109.5(8)
Rh2 C2' C3' C8' 126.8(6)
C2' C3' C8' C7' -56.4(11)
C4' C3' C8' C7' 55.4(11)
C3' C8' C7' C6' -0.6(12)
C8' C7' C6' C1' 54.6(11)
C8' C7' C6' C5' -56.4(10)
C3' C2' C1' C6' -2.0(8)
C17' C2' C1' C6' 165.1(6)
Rh2 C2' C1' C6' -88.7(5)
C7' C6' C1' C2' -55.9(9)
C5' C6' C1' C2' 61.4(7)
C7' C6' C5' C4' 59.5(9)
C1' C6' C5' C4' -57.7(8)
C7' C6' C5' C9' -102.7(9)
C1' C6' C5' C9' 140.1(7)
C7' C6' C5' Rh2 128.7(6)
C1' C6' C5' Rh2 11.5(6)
C2' Rh2 C5' C4' 64.1(5)
Cl2 Rh2 C5' C4' 156.3(5)
Cl1 Rh2 C5' C4' -92.0(4)
C4' Rh2 C5' C9' 117.5(7)
C2' Rh2 C5' C9' -178.3(6)
Cl2 Rh2 C5' C9' -86.2(7)
Cl1 Rh2 C5' C9' 25.5(6)
C4' Rh2 C5' C6' -111.4(7)
C2' Rh2 C5' C6' -47.2(5)
Cl2 Rh2 C5' C6' 44.9(9)
Cl1 Rh2 C5' C6' 156.7(4)
C9' C5' C4' C3' 160.2(7)
C6' C5' C4' C3' -1.8(9)
Rh2 C5' C4' C3' -87.9(6)
C9' C5' C4' Rh2 -111.9(7)
C6' C5' C4' Rh2 86.1(6)
C2' C3' C4' C5' 62.3(8)
C8' C3' C4' C5' -55.0(9)
C2' C3' C4' Rh2 -10.4(6)
C8' C3' C4' Rh2 -127.7(7)
C2' Rh2 C4' C5' -105.0(5)
Cl2 Rh2 C4' C5' -156.8(4)
Cl1 Rh2 C4' C5' 97.3(4)
C2' Rh2 C4' C3' 7.7(5)
C5' Rh2 C4' C3' 112.6(6)
Cl2 Rh2 C4' C3' -44.2(8)
Cl1 Rh2 C4' C3' -150.1(4)
C4' C5' C9' C10' -154.0(7)
C6' C5' C9' C10' 6.1(11)
Rh2 C5' C9' C10' 122.9(6)
C4' C5' C9' C14' 23.8(11)
C6' C5' C9' C14' -176.1(7)
Rh2 C5' C9' C14' -59.3(9)
C10' C9' C14' C13' -1.8(11)
C5' C9' C14' C13' -179.6(7)
C9' C14' C13' C12' -0.7(11)
C9' C14' C13' C16' -177.8(7)
C14' C13' C12' C11' 2.6(11)
C16' C13' C12' C11' 179.8(7)
C13' C12' C11' C10' -2.1(12)
C13' C12' C11' C15' 175.8(8)
C10' C11' C15' F3' -151.6(12)
C12' C11' C15' F3' 30.5(15)
C10' C11' C15' F1' -18.6(15)
C12' C11' C15' F1' 163.4(10)
C10' C11' C15' F2' 97.7(11)
C12' C11' C15' F2' -80.3(12)
C12' C11' C10' C9' -0.4(12)
C15' C11' C10' C9' -178.2(8)
C14' C9' C10' C11' 2.3(11)
C5' C9' C10' C11' -179.8(7)
C14' C13' C16' F5' 112.2(11)
C12' C13' C16' F5' -65.0(12)
C14' C13' C16' F6' -13.1(12)
C12' C13' C16' F6' 169.7(8)
C14' C13' C16' F4' -125.0(9)
C12' C13' C16' F4' 57.8(11)
C1' C2' C17' C22' 171.5(7)
C3' C2' C17' C22' -22.7(10)
Rh2 C2' C17' C22' 91.3(8)
C1' C2' C17' C18' -7.1(11)
C3' C2' C17' C18' 158.7(8)
Rh2 C2' C17' C18' -87.3(8)
C18' C17' C22' C21' 2.1(12)
C2' C17' C22' C21' -176.6(7)
C17' C22' C21' C20' -4.7(13)
C22' C21' C20' C19' 5.0(14)
C21' C20' C19' C18' -2.8(17)
C20' C19' C18' C17' 0.2(18)
C22' C17' C18' C19' 0.2(15)
C2' C17' C18' C19' 178.8(10)
C2B Rh3 C4B C5B -106.7(6)
C1B Rh3 C4B C5B -68.7(5)
Cl3 Rh3 C4B C5B 97.3(5)
Cl4 Rh3 C4B C5B -160.4(6)
C2B Rh3 C4B C3B 8.4(6)
C1B Rh3 C4B C3B 46.4(7)
C5B Rh3 C4B C3B 115.1(9)
Cl3 Rh3 C4B C3B -147.6(6)
Cl4 Rh3 C4B C3B -45.3(12)
C3B C4B C5B C9B 161.1(6)
Rh3 C4B C5B C9B -109.6(7)
C3B C4B C5B C6B -0.3(9)
Rh3 C4B C5B C6B 89.0(5)
C3B C4B C5B Rh3 -89.3(6)
C2B Rh3 C5B C4B 62.3(5)
C1B Rh3 C5B C4B 99.1(5)
Cl3 Rh3 C5B C4B -91.1(5)
Cl4 Rh3 C5B C4B 163.2(5)
C2B Rh3 C5B C9B -178.5(6)
C4B Rh3 C5B C9B 119.2(8)
C1B Rh3 C5B C9B -141.7(7)
Cl3 Rh3 C5B C9B 28.1(6)
Cl4 Rh3 C5B C9B -77.6(8)
C2B Rh3 C5B C6B -47.4(6)
C4B Rh3 C5B C6B -109.8(8)
C1B Rh3 C5B C6B -10.7(6)
Cl3 Rh3 C5B C6B 159.1(5)
Cl4 Rh3 C5B C6B 53.4(9)
C4B C5B C6B C7B 53.0(9)
C9B C5B C6B C7B -108.9(9)
Rh3 C5B C6B C7B 123.5(7)
C4B C5B C6B C1B -56.9(8)
C9B C5B C6B C1B 141.2(7)
Rh3 C5B C6B C1B 13.7(7)
C5B C6B C1B C2B 56.7(10)
C7B C6B C1B C2B -55.2(10)
C5B C6B C1B Rh3 -13.6(7)
C7B C6B C1B Rh3 -125.5(8)
C4B Rh3 C1B C2B -66.5(5)
C5B Rh3 C1B C2B -105.1(5)
Cl3 Rh3 C1B C2B -151.4(8)
Cl4 Rh3 C1B C2B 94.7(4)
C2B Rh3 C1B C6B 115.4(8)
C4B Rh3 C1B C6B 48.9(6)
C5B Rh3 C1B C6B 10.3(6)
Cl3 Rh3 C1B C6B -36.0(13)
Cl4 Rh3 C1B C6B -149.9(5)
C6B C1B C2B C3B 4.2(10)
Rh3 C1B C2B C3B 89.6(6)
C6B C1B C2B C17B 165.7(7)
Rh3 C1B C2B C17B -108.9(8)
C6B C1B C2B Rh3 -85.5(6)
C4B Rh3 C2B C1B 101.1(5)
C5B Rh3 C2B C1B 64.4(5)
Cl3 Rh3 C2B C1B 165.1(4)
Cl4 Rh3 C2B C1B -94.0(4)
C4B Rh3 C2B C3B -8.3(6)
C1B Rh3 C2B C3B -109.5(8)
C5B Rh3 C2B C3B -45.1(6)
Cl3 Rh3 C2B C3B 55.6(9)
Cl4 Rh3 C2B C3B 156.5(6)
C4B Rh3 C2B C17B -139.2(8)
C1B Rh3 C2B C17B 119.7(8)
C5B Rh3 C2B C17B -176.0(7)
Cl3 Rh3 C2B C17B -75.2(8)
Cl4 Rh3 C2B C17B 25.7(7)
C19B C18B C17B C22B 3.6(17)
C19B C18B C17B C2B 177.5(10)
C1B C2B C17B C22B 178.1(8)
C3B C2B C17B C22B -22.7(13)
Rh3 C2B C17B C22B 93.5(8)
C1B C2B C17B C18B 4.5(13)
C3B C2B C17B C18B 163.7(9)
Rh3 C2B C17B C18B -80.1(10)
C18B C17B C22B C21B -1.6(14)
C2B C17B C22B C21B -175.4(8)
C17B C22B C21B C20B 2.8(16)
C5B C4B C3B C2B 62.7(9)
Rh3 C4B C3B C2B -11.0(8)
C5B C4B C3B C8B -55.7(11)
Rh3 C4B C3B C8B -129.4(8)
C1B C2B C3B C4B -62.0(10)
C17B C2B C3B C4B 136.3(9)
Rh3 C2B C3B C4B 10.9(8)
C1B C2B C3B C8B 54.6(11)
C17B C2B C3B C8B -107.2(11)
Rh3 C2B C3B C8B 127.5(8)
C4B C3B C8B C7B 53.0(13)
C2B C3B C8B C7B -57.1(13)
C3B C8B C7B C6B 0.7(15)
C5B C6B C7B C8B -54.4(13)
C1B C6B C7B C8B 51.6(13)
C4B C5B C9B C14B 11.6(11)
C6B C5B C9B C14B 171.0(7)
Rh3 C5B C9B C14B -71.4(8)
C4B C5B C9B C10B -167.1(7)
C6B C5B C9B C10B -7.7(10)
Rh3 C5B C9B C10B 109.9(7)
C10B C9B C14B C13B -1.2(10)
C5B C9B C14B C13B -180.0(7)
C9B C14B C13B C12B -0.6(12)
C9B C14B C13B C16B -175.7(11)
C14B C13B C12B C11B 2.0(12)
C16B C13B C12B C11B 176.7(11)
C13B C12B C11B C10B -1.3(12)
C13B C12B C11B C15B -179.8(9)
C12B C11B C10B C9B -0.6(11)
C15B C11B C10B C9B 177.9(8)
C14B C9B C10B C11B 1.8(10)
C5B C9B C10B C11B -179.4(7)
C12B C11B C15B F2B -49.7(17)
C10B C11B C15B F2B 131.9(13)
C12B C11B C15B F1B -169.2(11)
C10B C11B C15B F1B 12.4(16)
C12B C11B C15B F3B 69.6(16)
C10B C11B C15B F3B -108.9(15)
C1A Rh4 C4A C5A -66.1(4)
C2A Rh4 C4A C5A -104.9(4)
Cl3 Rh4 C4A C5A -156.0(5)
Cl4 Rh4 C4A C5A 101.5(4)
C1A Rh4 C4A C3A 47.1(4)
C5A Rh4 C4A C3A 113.2(6)
C2A Rh4 C4A C3A 8.3(4)
Cl3 Rh4 C4A C3A -42.8(9)
Cl4 Rh4 C4A C3A -145.3(4)
C3A C4A C5A C9A 155.8(5)
Rh4 C4A C5A C9A -115.5(5)
C3A C4A C5A C6A -1.8(7)
Rh4 C4A C5A C6A 86.8(5)
C3A C4A C5A Rh4 -88.6(5)
C1A Rh4 C5A C4A 102.7(4)
C2A Rh4 C5A C4A 64.0(4)
Cl3 Rh4 C5A C4A 158.9(4)
Cl4 Rh4 C5A C4A -88.0(4)
C4A Rh4 C5A C9A 116.8(7)
C1A Rh4 C5A C9A -140.5(6)
C2A Rh4 C5A C9A -179.1(6)
Cl3 Rh4 C5A C9A -84.2(7)
Cl4 Rh4 C5A C9A 28.8(6)
C4A Rh4 C5A C6A -112.0(6)
C1A Rh4 C5A C6A -9.4(4)
C2A Rh4 C5A C6A -48.0(4)
Cl3 Rh4 C5A C6A 46.9(7)
Cl4 Rh4 C5A C6A 160.0(3)
C4A C5A C6A C1A -57.8(7)
C9A C5A C6A C1A 144.1(6)
Rh4 C5A C6A C1A 12.2(5)
C4A C5A C6A C7A 57.1(7)
C9A C5A C6A C7A -101.0(7)
Rh4 C5A C6A C7A 127.1(5)
C5A C6A C7A C8A -54.9(8)
C1A C6A C7A C8A 54.9(8)
C6A C7A C8A C3A -0.2(9)
C5A C4A C3A C2A 61.9(7)
Rh4 C4A C3A C2A -11.2(6)
C5A C4A C3A C8A -55.0(7)
Rh4 C4A C3A C8A -128.1(5)
C7A C8A C3A C2A -57.1(8)
C7A C8A C3A C4A 54.1(8)
C4A C3A C2A C1A -58.4(8)
C8A C3A C2A C1A 58.5(8)
C4A C3A C2A C17A 138.1(7)
C8A C3A C2A C17A -105.0(8)
C4A C3A C2A Rh4 10.9(5)
C8A C3A C2A Rh4 127.7(5)
C4A Rh4 C2A C1A 102.9(4)
C5A Rh4 C2A C1A 65.5(4)
Cl3 Rh4 C2A C1A -92.2(3)
Cl4 Rh4 C2A C1A 171.3(3)
C4A Rh4 C2A C3A -8.3(4)
C1A Rh4 C2A C3A -111.2(5)
C5A Rh4 C2A C3A -45.7(4)
Cl3 Rh4 C2A C3A 156.5(4)
Cl4 Rh4 C2A C3A 60.1(6)
C4A Rh4 C2A C17A -140.1(6)
C1A Rh4 C2A C17A 117.0(7)
C5A Rh4 C2A C17A -177.5(6)
Cl3 Rh4 C2A C17A 24.8(6)
Cl4 Rh4 C2A C17A -71.7(7)
C3A C2A C1A C6A -1.0(9)
C17A C2A C1A C6A 162.7(6)
Rh4 C2A C1A C6A -87.5(5)
C3A C2A C1A Rh4 86.5(5)
C17A C2A C1A Rh4 -109.8(7)
C5A C6A C1A C2A 59.9(7)
C7A C6A C1A C2A -55.6(8)
C5A C6A C1A Rh4 -12.3(5)
C7A C6A C1A Rh4 -127.7(5)
C4A Rh4 C1A C2A -65.3(4)
C5A Rh4 C1A C2A -103.2(4)
Cl3 Rh4 C1A C2A 95.1(3)
Cl4 Rh4 C1A C2A -160.5(7)
C4A Rh4 C1A C6A 47.1(4)
C5A Rh4 C1A C6A 9.2(4)
C2A Rh4 C1A C6A 112.4(6)
Cl3 Rh4 C1A C6A -152.4(4)
Cl4 Rh4 C1A C6A -48.1(11)
C1A C2A C17A C22A -178.4(8)
C3A C2A C17A C22A -16.7(12)
Rh4 C2A C17A C22A 100.0(8)
C1A C2A C17A C18A 5.9(12)
C3A C2A C17A C18A 167.6(9)
Rh4 C2A C17A C18A -75.7(10)
C18A C17A C22A C21A -2.2(14)
C2A C17A C22A C21A -178.1(9)
C17A C22A C21A C20A -1.7(17)
C22A C17A C18A C19A 2.4(16)
C2A C17A C18A C19A 178.3(11)
C4A C5A C9A C10A -146.6(6)
C6A C5A C9A C10A 9.2(9)
Rh4 C5A C9A C10A 128.3(6)
C4A C5A C9A C14A 28.5(9)
C6A C5A C9A C14A -175.7(6)
Rh4 C5A C9A C14A -56.6(8)
C14A C9A C10A C11A -0.8(10)
C5A C9A C10A C11A 174.4(7)
C9A C10A C11A C12A 3.4(12)
C9A C10A C11A C15A -179.5(11)
C10A C11A C12A C13A -4.1(14)
C15A C11A C12A C13A 178.7(12)
C11A C12A C13A C14A 2.4(14)
C11A C12A C13A C16A 180.0(9)
C16A C13A C14A C9A -177.3(8)
C12A C13A C14A C9A 0.2(12)
C10A C9A C14A C13A -1.0(10)
C5A C9A C14A C13A -176.2(6)
C14A C13A C16A F5A 142.5(9)
C12A C13A C16A F5A -35.1(13)
C14A C13A C16A F6A 23.5(15)
C12A C13A C16A F6A -154.1(11)
C14A C13A C16A F4A -102.3(12)
C12A C13A C16A F4A 80.1(14)
C12A C11A C15A F3A 16(2)
C10A C11A C15A F3A -160.6(14)
C12A C11A C15A F1A 153.8(15)
C10A C11A C15A F1A -23(2)
C12A C11A C15A F2A -104.1(16)
C10A C11A C15A F2A 78.9(19)
C21 C20 C19 C18 -3(2)
C17 C18 C19 C20 2(2)
C12B C13B C16B F6B -138.3(19)
C14B C13B C16B F6B 37(3)
C12B C13B C16B F5B 0(2)
C14B C13B C16B F5B 175.4(16)
C12B C13B C16B F4B 112.2(17)
C14B C13B C16B F4B -72.9(17)
F5B C16B F6B F4B 102.2(15)
C13B C16B F6B F4B -118(2)
F5B C16B F4B F6B -112.9(18)
C13B C16B F4B F6B 125.6(14)
C22B C21B C20B C19B -5.9(17)
C21B C20B C19B C18B 7.7(18)
C17B C18B C19B C20B -6.7(19)
C17A C18A C19A C20A 1(2)
C18A C19A C20A C21A -5(3)
C22A C21A C20A C19A 6(2)

loop_
_platon_squeeze_void_nr
_platon_squeeze_void_average_x
_platon_squeeze_void_average_y
_platon_squeeze_void_average_z
_platon_squeeze_void_volume
_platon_squeeze_void_count_electrons
_platon_squeeze_void_content
1 0.500 -0.021 0.000 622 150 ' '
2 0.325 0.118 0.623 13 1 ' '
3 0.675 0.118 0.377 13 1 ' '
4 0.500 0.367 0.000 42 6 ' '
5 0.000 0.479 1.000 622 150 ' '
6 0.194 0.452 0.368 14 1 ' '
7 0.806 0.452 0.632 14 1 ' '
8 0.175 0.618 0.377 13 1 ' '
9 0.825 0.618 0.623 13 1 ' '
10 0.000 0.867 0.000 42 6 ' '
11 0.306 0.952 0.632 14 1 ' '
12 0.694 0.952 0.368 14 1 ' '
